data_4118102
loop_
_publ_author_name
'Shunichi Fukuzumi'
'Sukanta Mandal'
'Kentaro Mase'
'Kei Ohkubo'
'Hyejin Park'
'Jordi Benet-Buchholz'
'Wonwoo Nam'
'Antoni Llobet'

_publ_section_title
;
 Catalytic Four-Electron Reduction of O2 via Rate-Determining
 Proton-Coupled Electron Transfer to a Dinuclear Cobalt-\m-1,2-peroxo
 Complex
;
_journal_name_full 'Journal of the American Chemical Society'
_journal_page_first 9906
_journal_page_last 9909
_journal_paper_doi 10.1021/ja303674n
_journal_volume 134
_journal_year 2012
_chemical_formula_sum 'C45 H41 Co2 F12 N10 O13 P S2'
_chemical_formula_weight 1370.83
_space_group_IT_number 2
_symmetry_cell_setting triclinic
_symmetry_space_group_name_Hall '-P 1'
_symmetry_space_group_name_H-M 'P -1'
_atom_sites_solution_hydrogens geom
_atom_sites_solution_primary direct
_atom_sites_solution_secondary difmap
_audit_creation_method SHELXL-97
_cell_angle_alpha 84.390(2)
_cell_angle_beta 72.006(2)
_cell_angle_gamma 61.058(2)
_cell_formula_units_Z 2
_cell_length_a 14.0028(6)
_cell_length_b 14.0551(6)
_cell_length_c 16.0751(7)
_cell_measurement_reflns_used 9901
_cell_measurement_temperature 100(2)
_cell_measurement_theta_max 32.23
_cell_measurement_theta_min 2.43
_cell_volume 2628.1(2)
_computing_cell_refinement 'Bruker APEX2 v2009.1-0'
_computing_data_collection 'Bruker APEX2 v2009.1-0'
_computing_data_reduction 'Bruker SAINT V7.60A'
_computing_molecular_graphics 'Bruker SHELXTL'
_computing_publication_material 'Bruker SHELXTL'
_computing_structure_refinement 'SHELXS-97 (Sheldrick, 2008)'
_computing_structure_solution 'SHELXS-97 (Sheldrick, 2008)'
_diffrn_ambient_temperature 100(2)
_diffrn_detector_area_resol_mean 512
_diffrn_detector_type '4K CCD area detector APEX II'
_diffrn_measured_fraction_theta_full 0.947
_diffrn_measured_fraction_theta_max 0.937
_diffrn_measurement_device_type 'Kappa 4-axis goniometer bruker-nonius'
_diffrn_measurement_method
;
 Fullsphere data collection, phi and omega scans
;
_diffrn_measurement_specimen_support 'magnetic support whith 10 micron nylon fiber cryoloop'
_diffrn_radiation_monochromator 'Multilayer Montel 200 mirrors'
_diffrn_radiation_type MoK\a
_diffrn_radiation_wavelength 0.71073
_diffrn_reflns_av_R_equivalents 0.0424
_diffrn_reflns_av_sigmaI/netI 0.0525
_diffrn_reflns_limit_h_max 21
_diffrn_reflns_limit_h_min -21
_diffrn_reflns_limit_k_max 20
_diffrn_reflns_limit_k_min -21
_diffrn_reflns_limit_l_max 24
_diffrn_reflns_limit_l_min -24
_diffrn_reflns_number 55453
_diffrn_reflns_theta_full 27.50
_diffrn_reflns_theta_max 33.36
_diffrn_reflns_theta_min 1.33
_diffrn_source 'rotating anode X-ray tube'
_diffrn_source_current 70
_diffrn_source_power 50
_diffrn_source_size '3 mm x 0.3 mm fine focus'
_diffrn_source_type 'Bruker-Nonius FR 591'
_exptl_absorpt_coefficient_mu 0.858
_exptl_absorpt_correction_T_max 1.00
_exptl_absorpt_correction_T_min 0.71
_exptl_absorpt_correction_type empirical
_exptl_absorpt_process_details
; 
 SADABS Version 2008/1 Bruker-Nonius
 Blessing, Acta Cryst. (1995) A51 33-38
;
_exptl_crystal_colour brown
_exptl_crystal_density_diffrn 1.732
_exptl_crystal_description plate
_exptl_crystal_F_000 1388
_exptl_crystal_size_max 0.50
_exptl_crystal_size_mid 0.20
_exptl_crystal_size_min 0.05
_refine_diff_density_max 1.995
_refine_diff_density_min -1.376
_refine_diff_density_rms 0.174
_refine_ls_extinction_method none
_refine_ls_goodness_of_fit_ref 1.058
_refine_ls_hydrogen_treatment noref
_refine_ls_matrix_type full
_refine_ls_number_parameters 1034
_refine_ls_number_reflns 19116
_refine_ls_number_restraints 313
_refine_ls_restrained_S_all 1.105
_refine_ls_R_factor_all 0.0993
_refine_ls_R_factor_gt 0.0710
_refine_ls_shift/su_max 0.001
_refine_ls_shift/su_mean 0.000
_refine_ls_structure_factor_coef Fsqd
_refine_ls_weighting_details 'calc w=1/[\s^2^(Fo^2^)+(0.1401P)^2^+2.9037P] where P=(Fo^2^+2Fc^2^)/3'
_refine_ls_weighting_scheme calc
_refine_ls_wR_factor_gt 0.2080
_refine_ls_wR_factor_ref 0.2368
_reflns_number_gt 13635
_reflns_number_total 19116
_reflns_threshold_expression >2sigma(I)
_cod_data_source_file ja303674n_si_002_2.cif
_cod_data_source_block coclb_0m
_cod_depositor_comments
;
The following automatic conversions were performed:

data name '_diffrn_measurement_specimen_suppport' was replaced with
'_diffrn_measurement_specimen_support' as specified in the
replacement file 'data/replacement-values/replacement_tags.lst'.

Automatic conversion script
Id: cif_correct_tags 9268 2022-04-12 08:56:07Z antanas 
;
_cod_database_code 4118102

loop_
_symmetry_equiv_pos_as_xyz
'x, y, z'
'-x, -y, -z'

loop_
_atom_site_label
_atom_site_type_symbol
_atom_site_fract_x
_atom_site_fract_y
_atom_site_fract_z
_atom_site_U_iso_or_equiv
_atom_site_adp_type
_atom_site_occupancy
_atom_site_symmetry_multiplicity
_atom_site_calc_flag
_atom_site_refinement_flags
_atom_site_disorder_assembly
_atom_site_disorder_group
C1 C 0.6280(2) 0.1752(3) 0.01460(19) 0.0267(6) Uani 1 1 d . . .
H1 H 0.6136 0.2446 -0.0073 0.032 Uiso 1 1 calc R . .
N1 N 0.65688(18) 0.1495(2) 0.08901(14) 0.0192(4) Uani 1 1 d . . .
Co1 Co 0.66472(3) 0.24858(3) 0.16534(2) 0.01540(7) Uani 1 1 d . . .
O1 O 0.68679(15) 0.31936(16) 0.24551(12) 0.0178(3) Uani 1 1 d . . .
C2 C 0.6188(3) 0.1031(3) -0.0310(2) 0.0356(7) Uani 1 1 d . . .
H2 H 0.5983 0.1228 -0.0836 0.043 Uiso 1 1 calc R . .
N2 N 0.69896(17) 0.12547(18) 0.23174(13) 0.0163(4) Uani 1 1 d . . .
Co2 Co 0.70583(3) 0.19885(3) 0.39126(2) 0.01650(7) Uani 1 1 d . . .
O2 O 0.62529(15) 0.32030(16) 0.33269(12) 0.0181(3) Uani 1 1 d . . .
C3 C 0.6396(3) 0.0029(3) 0.0005(2) 0.0348(7) Uani 1 1 d . . .
H3 H 0.6325 -0.0469 -0.0299 0.042 Uiso 1 1 calc R . .
N3 N 0.73306(17) 0.10343(18) 0.30264(14) 0.0167(4) Uani 1 1 d . . .
C4 C 0.6711(2) -0.0258(3) 0.07741(18) 0.0242(5) Uani 1 1 d . . .
H4 H 0.6859 -0.0949 0.1002 0.029 Uiso 1 1 calc R . .
N4 N 0.78805(19) 0.0548(2) 0.44019(15) 0.0210(4) Uani 1 1 d . . .
C5 C 0.6800(2) 0.0493(2) 0.11921(16) 0.0183(4) Uani 1 1 d . . .
N5 N 0.84415(18) 0.21071(19) 0.34770(15) 0.0190(4) Uani 1 1 d . . .
C6 C 0.7123(2) 0.0331(2) 0.19958(16) 0.0179(4) Uani 1 1 d . . .
N6 N 0.67120(18) 0.29937(19) 0.47772(14) 0.0190(4) Uani 1 1 d . . .
C7 C 0.7573(2) -0.0514(2) 0.25225(17) 0.0200(5) Uani 1 1 d . . .
H7 H 0.7758 -0.1253 0.2456 0.024 Uiso 1 1 calc R . .
N7 N 0.55867(19) 0.2111(2) 0.46300(15) 0.0212(4) Uani 1 1 d . . .
C8 C 0.7689(2) -0.0023(2) 0.31708(16) 0.0180(4) Uani 1 1 d . . .
N8 N 0.49987(17) 0.32387(19) 0.21690(14) 0.0185(4) Uani 1 1 d . . .
C9 C 0.8075(2) -0.0332(2) 0.39528(16) 0.0191(5) Uani 1 1 d . . .
N9 N 0.63295(17) 0.37275(19) 0.10168(14) 0.0183(4) Uani 1 1 d . . .
C10 C 0.8610(2) -0.1371(2) 0.42143(18) 0.0232(5) Uani 1 1 d . . .
H10 H 0.8729 -0.1971 0.3893 0.028 Uiso 1 1 calc R . .
N10 N 0.82106(17) 0.20738(19) 0.09303(14) 0.0175(4) Uani 1 1 d . . .
C11 C 0.8976(3) -0.1537(3) 0.49482(19) 0.0265(6) Uani 1 1 d . . .
H11 H 0.9343 -0.2249 0.5142 0.032 Uiso 1 1 calc R . .
C12 C 0.8794(3) -0.0640(3) 0.53935(19) 0.0280(6) Uani 1 1 d . . .
H12 H 0.9049 -0.0732 0.5894 0.034 Uiso 1 1 calc R . .
C13 C 0.8244(2) 0.0383(2) 0.51073(17) 0.0238(5) Uani 1 1 d . . .
H13 H 0.8118 0.0992 0.5421 0.029 Uiso 1 1 calc R . .
C14 C 0.9364(2) 0.1509(2) 0.28163(18) 0.0227(5) Uani 1 1 d . . .
H14 H 0.9386 0.0933 0.2533 0.027 Uiso 1 1 calc R . .
C15 C 1.0291(2) 0.1703(3) 0.2531(2) 0.0308(7) Uani 1 1 d . . .
H15 H 1.0943 0.1262 0.2063 0.037 Uiso 1 1 calc R . .
C16 C 1.0249(3) 0.2549(3) 0.2937(2) 0.0344(7) Uani 1 1 d . . .
H16 H 1.0865 0.2710 0.2738 0.041 Uiso 1 1 calc R . .
C17 C 0.9310(2) 0.3161(3) 0.3632(2) 0.0289(6) Uani 1 1 d . . .
H17 H 0.9271 0.3744 0.3918 0.035 Uiso 1 1 calc R . .
C18 C 0.8426(2) 0.2909(2) 0.39016(18) 0.0211(5) Uani 1 1 d . . .
C19 C 0.7404(2) 0.3435(2) 0.46553(17) 0.0212(5) Uani 1 1 d . . .
C20 C 0.7097(2) 0.4304(2) 0.52060(19) 0.0254(5) Uani 1 1 d . . .
H20 H 0.7587 0.4612 0.5138 0.030 Uiso 1 1 calc R . .
C21 C 0.6053(3) 0.4710(3) 0.58586(19) 0.0277(6) Uani 1 1 d . . .
H21 H 0.5832 0.5297 0.6249 0.033 Uiso 1 1 calc R . .
C22 C 0.5329(2) 0.4274(2) 0.59507(18) 0.0256(6) Uani 1 1 d . . .
H22 H 0.4607 0.4562 0.6390 0.031 Uiso 1 1 calc R . .
C23 C 0.5688(2) 0.3404(2) 0.53828(17) 0.0222(5) Uani 1 1 d . . .
C24 C 0.5035(2) 0.2869(2) 0.53149(18) 0.0238(5) Uani 1 1 d . . .
C25 C 0.3964(3) 0.3102(3) 0.5874(2) 0.0311(7) Uani 1 1 d . . .
H25 H 0.3596 0.3641 0.6343 0.037 Uiso 1 1 calc R . .
C26 C 0.3436(3) 0.2543(3) 0.5742(2) 0.0360(7) Uani 1 1 d . . .
H26 H 0.2693 0.2700 0.6110 0.043 Uiso 1 1 calc R . .
C27 C 0.4015(3) 0.1744(3) 0.5059(2) 0.0336(7) Uani 1 1 d . . .
H27 H 0.3680 0.1333 0.4964 0.040 Uiso 1 1 calc R . .
C28 C 0.5083(2) 0.1552(3) 0.4517(2) 0.0271(6) Uani 1 1 d . . .
H28 H 0.5470 0.1006 0.4052 0.033 Uiso 1 1 calc R . .
C29 C 0.4375(2) 0.2858(2) 0.27509(19) 0.0226(5) Uani 1 1 d . . .
H29 H 0.4746 0.2143 0.2939 0.027 Uiso 1 1 calc R . .
C30 C 0.3197(2) 0.3479(3) 0.3089(2) 0.0289(6) Uani 1 1 d . . .
H30 H 0.2771 0.3193 0.3507 0.035 Uiso 1 1 calc R . .
C31 C 0.2648(2) 0.4513(3) 0.2816(2) 0.0295(6) Uani 1 1 d . . .
H31 H 0.1843 0.4950 0.3049 0.035 Uiso 1 1 calc R . .
C32 C 0.3290(2) 0.4909(2) 0.2192(2) 0.0248(6) Uani 1 1 d . . .
H32 H 0.2931 0.5611 0.1980 0.030 Uiso 1 1 calc R . .
C33 C 0.4465(2) 0.4254(2) 0.18893(17) 0.0198(5) Uani 1 1 d . . .
C34 C 0.5253(2) 0.4559(2) 0.12425(17) 0.0202(5) Uani 1 1 d . . .
C35 C 0.5013(2) 0.5562(3) 0.0897(2) 0.0261(6) Uani 1 1 d . . .
H35 H 0.4255 0.6154 0.1055 0.031 Uiso 1 1 calc R . .
C36 C 0.5911(3) 0.5684(3) 0.0311(2) 0.0292(6) Uani 1 1 d . . .
H36 H 0.5765 0.6364 0.0061 0.035 Uiso 1 1 calc R . .
C37 C 0.7022(2) 0.4817(3) 0.00883(19) 0.0254(5) Uani 1 1 d . . .
H37 H 0.7636 0.4893 -0.0315 0.030 Uiso 1 1 calc R . .
C38 C 0.7204(2) 0.3843(2) 0.04723(16) 0.0199(5) Uani 1 1 d . . .
C39 C 0.8303(2) 0.2862(2) 0.03947(16) 0.0188(5) Uani 1 1 d . . .
C40 C 0.9336(2) 0.2730(3) -0.01506(19) 0.0264(6) Uani 1 1 d . . .
H40 H 0.9378 0.3290 -0.0517 0.032 Uiso 1 1 calc R . .
C41 C 1.0319(2) 0.1764(3) -0.0156(2) 0.0271(6) Uani 1 1 d . . .
H41 H 1.1044 0.1656 -0.0526 0.032 Uiso 1 1 calc R . .
C42 C 1.0236(2) 0.0964(3) 0.03785(18) 0.0244(6) Uani 1 1 d . . .
H42 H 1.0901 0.0300 0.0387 0.029 Uiso 1 1 calc R . .
C43 C 0.9160(2) 0.1143(2) 0.09073(17) 0.0201(5) Uani 1 1 d . . .
H43 H 0.9101 0.0582 0.1264 0.024 Uiso 1 1 calc R . .
P1A P 1.0000 0.5000 0.5000 0.0263(2) Uani 1 2 d S . .
F1A F 1.06195(17) 0.41839(19) 0.41514(15) 0.0417(5) Uani 1 1 d . . .
F2A F 0.88198(18) 0.5524(2) 0.47737(19) 0.0546(7) Uani 1 1 d . . .
F3A F 1.0321(2) 0.5867(2) 0.44485(17) 0.0529(7) Uani 1 1 d . . .
S1B S 0.12845(16) 0.80401(17) 0.19432(13) 0.0225(4) Uani 0.550(3) 1 d PDU A 1
O1B O 0.2335(5) 0.7364(5) 0.1282(5) 0.0278(15) Uani 0.550(3) 1 d PDU A 1
O2B O 0.0620(5) 0.9099(4) 0.1682(3) 0.0521(15) Uani 0.550(3) 1 d PDU A 1
O3B O 0.0645(5) 0.7507(5) 0.2388(4) 0.0554(14) Uani 0.550(3) 1 d PDU A 1
C1B C 0.1749(5) 0.8319(6) 0.2782(4) 0.0419(19) Uani 0.550(3) 1 d PDU A 1
F1B F 0.0878(6) 0.8962(6) 0.3454(4) 0.0409(16) Uani 0.550(3) 1 d PDU A 1
F2B F 0.2406(4) 0.8763(6) 0.2445(4) 0.0745(16) Uani 0.550(3) 1 d PDU A 1
F3B F 0.2389(6) 0.7419(5) 0.3098(4) 0.087(2) Uani 0.550(3) 1 d PDU A 1
S1B' S 0.1331(2) 0.8281(2) 0.18726(18) 0.0293(7) Uani 0.450(3) 1 d PDU A 2
O1B' O 0.2207(7) 0.7270(6) 0.1377(6) 0.0246(16) Uani 0.450(3) 1 d PDU A 2
O2B' O 0.1437(8) 0.9230(5) 0.1597(5) 0.067(2) Uani 0.450(3) 1 d PDU A 2
O3B' O 0.0224(5) 0.8384(8) 0.2140(5) 0.065(2) Uani 0.450(3) 1 d PDU A 2
C1B' C 0.1655(6) 0.8100(6) 0.2904(5) 0.035(2) Uani 0.450(3) 1 d PDU A 2
F1B' F 0.2702(5) 0.7892(8) 0.2804(5) 0.073(2) Uani 0.450(3) 1 d PDU A 2
F2B' F 0.0963(9) 0.9027(8) 0.3400(7) 0.053(3) Uani 0.450(3) 1 d PDU A 2
F3B' F 0.1541(7) 0.7292(5) 0.3324(3) 0.065(2) Uani 0.450(3) 1 d PDU A 2
S1C' S 0.4558(2) -0.0439(2) 0.31036(17) 0.0587(6) Uani 0.50 1 d PDU B 2
O1C' O 0.5624(4) -0.1067(5) 0.2691(4) 0.0518(15) Uani 0.50 1 d PDU B 2
O2C' O 0.3959(11) 0.0119(10) 0.3943(6) 0.134(4) Uani 0.50 1 d PDU B 2
O3C' O 0.4073(6) -0.1276(6) 0.3226(5) 0.0582(17) Uani 0.50 1 d PDU B 2
C1C' C 0.3667(4) 0.0570(4) 0.2554(3) 0.0200(8) Uani 0.50 1 d PDU B 2
F1C' F 0.2712(6) 0.1317(7) 0.3053(5) 0.092(2) Uani 0.50 1 d PDU B 2
F2C' F 0.4260(6) 0.1017(5) 0.2123(6) 0.076(2) Uani 0.50 1 d PDU B 2
F3C' F 0.3098(8) 0.0155(9) 0.2269(8) 0.134(3) Uani 0.50 1 d PDU B 2
P1C P 0.40113(18) 0.0072(2) 0.27829(15) 0.0503(5) Uani 0.50 1 d PU C 1
F1C F 0.3865(6) -0.0737(7) 0.3580(5) 0.077(2) Uani 0.50 1 d PU C 1
F2C F 0.4055(8) 0.0832(9) 0.1852(6) 0.095(3) Uani 0.50 1 d PU C 1
F3C F 0.4946(6) 0.0227(7) 0.3087(6) 0.099(2) Uani 0.50 1 d PU C 1
F4C F 0.2779(5) 0.0573(7) 0.2707(5) 0.0755(19) Uani 0.50 1 d PU C 1
F5C F 0.4633(6) -0.0717(7) 0.1936(5) 0.0858(19) Uani 0.50 1 d PU C 1
F6C F 0.3354(8) 0.1074(7) 0.3497(6) 0.096(2) Uani 0.50 1 d PU C 1
S1D S 0.9411(2) 0.5787(2) -0.09926(18) 0.0609(7) Uani 0.50 1 d PD D 1
O1D O 1.0320(6) 0.5924(7) -0.1592(6) 0.076(3) Uani 0.50 1 d PDU D 1
O2D O 0.9176(7) 0.4974(6) -0.1194(7) 0.084(3) Uani 0.50 1 d PDU D 1
O3D O 0.9520(10) 0.5768(10) -0.0096(7) 0.108(3) Uani 0.50 1 d PDU D 1
C1D C 0.8061(6) 0.7004(6) -0.0932(5) 0.063(3) Uani 0.50 1 d PD D 1
F1D F 0.7187(6) 0.7109(7) -0.0240(5) 0.088(2) Uani 0.50 1 d PDU D 1
F2D F 0.8193(6) 0.7852(6) -0.0856(5) 0.085(2) Uani 0.50 1 d PDU D 1
F3D F 0.7771(7) 0.7053(7) -0.1657(4) 0.086(2) Uani 0.50 1 d PDU D 1
O1W O 0.7252(3) 0.4952(3) 0.2403(2) 0.0642(9) Uani 1 1 d D E 2
H1WA H 0.721(2) 0.4370(15) 0.240(4) 0.096 Uiso 1 1 d D F 2
H1WB H 0.779(2) 0.490(3) 0.196(2) 0.096 Uiso 1 1 d D G 2
O3W O 0.7982(6) 0.7188(6) 0.1411(6) 0.065(2) Uani 0.50 1 d PD H 2
H3WA H 0.767(2) 0.678(2) 0.148(4) 0.097 Uiso 0.50 1 d PD I 2
H3WB H 0.817(2) 0.711(4) 0.1880(13) 0.097 Uiso 0.50 1 d PD J 2
O4W O 0.5984(6) 0.6907(5) 0.1822(5) 0.071(2) Uani 0.50 1 d PD K 2
H4WA H 0.5389(18) 0.715(7) 0.166(3) 0.106 Uiso 0.50 1 d PD L 2
H4WB H 0.648(2) 0.698(6) 0.141(4) 0.106 Uiso 0.50 1 d PD M 2
O7W O 0.8011(3) 0.7233(7) -0.0089(5) 0.079(5) Uani 0.25 1 d PD N 2
H7WA H 0.7299(5) 0.749(4) 0.017(2) 0.119 Uiso 0.25 1 d PD O 2
H7WB H 0.8339(19) 0.684(6) 0.028(3) 0.119 Uiso 0.25 1 d PD P 2
O2W O 1.0755(5) 0.3220(4) -0.2497(4) 0.1107(19) Uani 1 1 d D Q 2
H2WA H 1.080(2) 0.3822(13) -0.254(3) 0.166 Uiso 1 1 d D R 2
H2WB H 1.0059(19) 0.348(3) -0.215(4) 0.166 Uiso 1 1 d D S 2
O8W O 0.9024(7) 0.5223(8) -0.1721(6) 0.077(3) Uani 0.50 1 d PD T 2
H8WA H 0.865(6) 0.580(3) -0.138(3) 0.116 Uiso 0.50 1 d PD U 2
H8WB H 0.953(3) 0.533(4) -0.211(4) 0.116 Uiso 0.50 1 d PD V 2
O5W O 0.6891(6) 0.7120(6) -0.1165(5) 0.0620(18) Uani 0.50 1 d PD W 2
H5WA H 0.688(5) 0.655(2) -0.094(5) 0.093 Uiso 0.50 1 d PD X 2
H5WB H 0.630(4) 0.764(3) -0.083(4) 0.093 Uiso 0.50 1 d PD Y 2
O6W O 1.0566(9) 0.5614(9) -0.1203(5) 0.110(3) Uani 0.50 1 d PD Z 2
H6WA H 1.095(3) 0.545(5) -0.084(2) 0.165 Uiso 0.50 1 d PD A 2
H6WB H 1.080(7) 0.500(3) -0.146(6) 0.165 Uiso 0.50 1 d PD B 2
O9W O 1.0286(7) 0.4873(9) -0.1162(6) 0.040(2) Uani 0.25 1 d PDU C 3
H9WA H 1.0996(16) 0.463(7) -0.124(5) 0.060 Uiso 0.25 1 d PD D 3
H9WB H 1.005(5) 0.464(7) -0.067(4) 0.060 Uiso 0.25 1 d PD E 3

loop_
_atom_site_aniso_label
_atom_site_aniso_U_11
_atom_site_aniso_U_22
_atom_site_aniso_U_33
_atom_site_aniso_U_23
_atom_site_aniso_U_13
_atom_site_aniso_U_12
C1 0.0258(11) 0.0285(14) 0.0252(12) 0.0029(10) -0.0128(9) -0.0099(11)
N1 0.0161(8) 0.0205(10) 0.0191(9) 0.0011(8) -0.0064(7) -0.0067(7)
Co1 0.01232(12) 0.01361(15) 0.01679(14) 0.00052(11) -0.00396(10) -0.00375(11)
O1 0.0186(7) 0.0175(8) 0.0171(7) 0.0009(6) -0.0037(6) -0.0095(6)
C2 0.0453(14) 0.0400(18) 0.0338(14) 0.0051(13) -0.0239(12) -0.0231(14)
N2 0.0146(7) 0.0157(9) 0.0168(8) 0.0004(7) -0.0051(6) -0.0057(7)
Co2 0.01764(13) 0.01387(15) 0.01641(14) -0.00084(11) -0.00485(11) -0.00620(12)
O2 0.0173(7) 0.0164(8) 0.0166(7) -0.0005(6) -0.0024(6) -0.0063(6)
C3 0.0448(14) 0.0383(17) 0.0335(14) -0.0001(12) -0.0210(12) -0.0233(13)
N3 0.0170(8) 0.0134(9) 0.0176(8) -0.0006(7) -0.0058(7) -0.0050(7)
C4 0.0260(10) 0.0267(13) 0.0242(11) -0.0012(10) -0.0084(9) -0.0149(10)
N4 0.0247(9) 0.0191(10) 0.0190(9) -0.0001(8) -0.0081(7) -0.0091(8)
C5 0.0152(8) 0.0198(11) 0.0202(10) -0.0001(8) -0.0057(8) -0.0081(8)
N5 0.0179(8) 0.0155(9) 0.0220(9) -0.0011(7) -0.0084(7) -0.0050(7)
C6 0.0159(8) 0.0173(11) 0.0193(10) -0.0030(8) -0.0048(8) -0.0066(8)
N6 0.0208(8) 0.0153(9) 0.0181(8) -0.0007(7) -0.0069(7) -0.0057(7)
C7 0.0235(10) 0.0164(11) 0.0212(10) 0.0003(8) -0.0065(8) -0.0104(9)
N7 0.0220(9) 0.0186(10) 0.0198(9) 0.0010(8) -0.0032(7) -0.0091(8)
C8 0.0195(9) 0.0159(10) 0.0180(9) 0.0013(8) -0.0064(8) -0.0076(8)
N8 0.0143(7) 0.0178(10) 0.0201(9) 0.0001(7) -0.0037(7) -0.0057(7)
C9 0.0200(9) 0.0163(11) 0.0185(10) 0.0011(8) -0.0055(8) -0.0070(8)
N9 0.0161(8) 0.0166(10) 0.0179(8) 0.0012(7) -0.0046(7) -0.0049(7)
C10 0.0279(11) 0.0172(12) 0.0239(11) 0.0031(9) -0.0094(9) -0.0095(10)
N10 0.0140(7) 0.0170(10) 0.0176(8) -0.0002(7) -0.0044(7) -0.0045(7)
C11 0.0320(12) 0.0210(13) 0.0242(11) 0.0052(10) -0.0113(10) -0.0100(11)
C12 0.0361(13) 0.0235(14) 0.0235(11) 0.0047(10) -0.0145(10) -0.0109(11)
C13 0.0303(11) 0.0222(13) 0.0197(10) 0.0025(9) -0.0107(9) -0.0115(10)
C14 0.0168(9) 0.0216(12) 0.0255(11) -0.0048(10) -0.0064(8) -0.0049(9)
C15 0.0178(10) 0.0336(16) 0.0365(15) -0.0082(12) -0.0038(10) -0.0097(11)
C16 0.0246(11) 0.0334(16) 0.0479(18) -0.0039(14) -0.0113(12) -0.0147(12)
C17 0.0236(10) 0.0237(13) 0.0426(15) -0.0034(12) -0.0138(11) -0.0104(10)
C18 0.0210(9) 0.0170(11) 0.0262(11) -0.0011(9) -0.0113(9) -0.0069(9)
C19 0.0229(10) 0.0170(11) 0.0236(11) 0.0005(9) -0.0125(9) -0.0062(9)
C20 0.0279(11) 0.0192(12) 0.0298(12) -0.0018(10) -0.0147(10) -0.0077(10)
C21 0.0314(12) 0.0204(13) 0.0268(12) -0.0056(10) -0.0137(10) -0.0047(10)
C22 0.0278(12) 0.0221(13) 0.0187(10) -0.0037(9) -0.0052(9) -0.0060(10)
C23 0.0253(10) 0.0203(12) 0.0167(10) -0.0005(9) -0.0050(8) -0.0082(9)
C24 0.0269(11) 0.0222(13) 0.0186(10) -0.0008(9) -0.0034(9) -0.0105(10)
C25 0.0300(13) 0.0325(16) 0.0236(12) -0.0029(11) 0.0011(10) -0.0141(12)
C26 0.0317(14) 0.0375(18) 0.0319(15) 0.0004(13) 0.0035(12) -0.0189(13)
C27 0.0319(13) 0.0335(16) 0.0370(16) 0.0007(13) -0.0023(12) -0.0214(12)
C28 0.0279(11) 0.0253(13) 0.0273(12) -0.0008(10) -0.0017(10) -0.0157(11)
C29 0.0164(9) 0.0215(12) 0.0261(11) 0.0016(10) -0.0036(9) -0.0079(9)
C30 0.0176(10) 0.0299(15) 0.0344(14) -0.0007(12) -0.0023(10) -0.0104(10)
C31 0.0150(10) 0.0296(15) 0.0357(14) -0.0025(12) -0.0025(10) -0.0068(10)
C32 0.0160(10) 0.0197(12) 0.0296(12) -0.0016(10) -0.0053(9) -0.0021(9)
C33 0.0155(9) 0.0176(11) 0.0213(10) -0.0011(9) -0.0054(8) -0.0039(8)
C34 0.0177(9) 0.0166(11) 0.0211(10) 0.0011(9) -0.0067(8) -0.0038(9)
C35 0.0213(11) 0.0185(12) 0.0313(13) 0.0042(10) -0.0098(10) -0.0035(10)
C36 0.0269(12) 0.0212(13) 0.0359(14) 0.0091(11) -0.0106(11) -0.0095(11)
C37 0.0240(11) 0.0229(13) 0.0270(12) 0.0061(10) -0.0076(9) -0.0103(10)
C38 0.0168(9) 0.0209(12) 0.0183(10) 0.0004(9) -0.0041(8) -0.0069(9)
C39 0.0168(9) 0.0183(11) 0.0178(9) 0.0009(8) -0.0041(8) -0.0064(8)
C40 0.0204(10) 0.0304(15) 0.0245(12) 0.0019(10) -0.0026(9) -0.0118(10)
C41 0.0160(10) 0.0296(15) 0.0266(12) -0.0005(11) -0.0006(9) -0.0072(10)
C42 0.0147(9) 0.0248(13) 0.0250(11) -0.0038(10) -0.0039(8) -0.0030(9)
C43 0.0160(9) 0.0190(11) 0.0211(10) -0.0014(9) -0.0053(8) -0.0050(8)
P1A 0.0161(3) 0.0249(5) 0.0364(5) -0.0076(4) 0.0002(4) -0.0118(3)
F1A 0.0336(9) 0.0476(12) 0.0428(11) -0.0202(9) 0.0072(8) -0.0255(9)
F2A 0.0261(9) 0.0614(17) 0.0673(16) -0.0082(13) -0.0183(10) -0.0095(10)
F3A 0.0548(12) 0.0328(11) 0.0564(14) -0.0047(10) 0.0147(11) -0.0270(10)
S1B 0.0183(5) 0.0224(8) 0.0199(6) 0.0012(5) -0.0074(4) -0.0036(5)
O1B 0.0184(18) 0.027(2) 0.028(2) -0.0030(19) -0.0019(16) -0.0052(18)
O2B 0.061(3) 0.025(2) 0.048(2) -0.007(2) -0.037(2) 0.010(2)
O3B 0.066(3) 0.079(3) 0.037(2) -0.013(2) 0.006(2) -0.057(3)
C1B 0.042(3) 0.041(4) 0.043(3) -0.003(3) -0.023(3) -0.014(3)
F1B 0.040(2) 0.051(3) 0.028(2) -0.015(2) -0.0019(19) -0.021(2)
F2B 0.067(2) 0.113(4) 0.073(3) -0.018(3) -0.012(2) -0.066(3)
F3B 0.113(4) 0.055(4) 0.082(3) 0.004(3) -0.081(3) -0.001(3)
S1B' 0.0233(9) 0.0254(12) 0.0205(8) -0.0004(8) -0.0078(6) 0.0035(8)
O1B' 0.021(3) 0.021(3) 0.022(3) 0.001(2) -0.004(2) -0.004(2)
O2B' 0.096(5) 0.025(3) 0.041(3) 0.004(3) -0.002(4) -0.011(3)
O3B' 0.026(2) 0.102(6) 0.049(3) -0.032(4) -0.012(2) -0.009(3)
C1B' 0.030(3) 0.036(4) 0.034(4) -0.011(3) -0.015(3) -0.005(3)
F1B' 0.035(2) 0.103(6) 0.078(4) -0.021(4) -0.024(3) -0.022(3)
F2B' 0.066(5) 0.049(4) 0.044(4) -0.012(3) -0.017(4) -0.024(4)
F3B' 0.092(4) 0.034(3) 0.025(2) 0.006(2) -0.008(3) -0.003(3)
S1C' 0.0520(11) 0.0652(15) 0.0537(12) -0.0098(11) -0.0037(10) -0.0289(11)
O1C' 0.0282(19) 0.061(3) 0.060(3) 0.028(2) -0.0084(19) -0.024(2)
O2C' 0.138(5) 0.136(5) 0.118(5) -0.014(4) -0.047(4) -0.049(4)
O3C' 0.053(3) 0.062(3) 0.067(3) 0.008(3) -0.009(2) -0.040(2)
C1C' 0.0173(10) 0.0206(11) 0.0177(11) 0.0062(8) -0.0051(8) -0.0067(8)
F1C' 0.079(3) 0.090(4) 0.092(4) 0.006(3) -0.019(3) -0.033(3)
F2C' 0.067(3) 0.053(3) 0.112(4) -0.004(3) -0.010(3) -0.039(2)
F3C' 0.128(4) 0.157(5) 0.141(5) -0.010(4) -0.071(4) -0.065(4)
P1C 0.0371(8) 0.0893(15) 0.0377(9) -0.0216(10) 0.0014(7) -0.0430(9)
F1C 0.058(3) 0.075(3) 0.089(4) 0.015(3) 0.000(3) -0.039(3)
F2C 0.083(4) 0.103(5) 0.073(4) 0.021(3) -0.016(3) -0.033(3)
F3C 0.068(3) 0.120(4) 0.133(4) 0.022(3) -0.027(3) -0.069(3)
F4C 0.033(2) 0.080(4) 0.091(4) 0.009(3) -0.001(2) -0.022(2)
F5C 0.079(3) 0.107(4) 0.082(4) -0.023(3) 0.008(3) -0.067(3)
F6C 0.120(4) 0.091(4) 0.084(4) -0.010(3) -0.016(3) -0.060(3)
S1D 0.0659(14) 0.0505(14) 0.0562(13) 0.0080(11) -0.0052(11) -0.0287(12)
O1D 0.070(4) 0.059(4) 0.080(5) 0.001(4) 0.013(4) -0.037(3)
O2D 0.074(4) 0.077(5) 0.097(6) -0.005(4) -0.004(4) -0.043(4)
O3D 0.123(7) 0.102(6) 0.087(6) 0.012(5) -0.027(5) -0.049(5)
C1D 0.059(5) 0.070(6) 0.062(6) -0.006(5) -0.006(5) -0.038(5)
F1D 0.076(4) 0.097(5) 0.093(5) 0.031(4) -0.008(3) -0.057(3)
F2D 0.075(4) 0.067(4) 0.104(5) -0.016(4) -0.001(4) -0.040(3)
F3D 0.086(4) 0.101(5) 0.072(4) 0.005(4) -0.032(3) -0.040(4)
O1W 0.104(2) 0.0544(17) 0.0466(17) -0.0060(14) 0.0010(17) -0.0600(17)
O3W 0.050(3) 0.035(3) 0.102(6) 0.010(4) -0.021(4) -0.017(3)
O4W 0.089(5) 0.032(3) 0.073(5) -0.020(3) 0.009(4) -0.031(3)
O7W 0.096(8) 0.025(6) 0.131(11) -0.014(7) -0.091(8) -0.002(6)
O2W 0.141(5) 0.079(3) 0.092(4) -0.014(3) -0.031(3) -0.037(3)
O8W 0.058(4) 0.105(7) 0.062(5) 0.014(5) -0.022(4) -0.033(5)
O5W 0.065(4) 0.049(4) 0.084(5) 0.006(3) -0.031(4) -0.032(3)
O6W 0.174(6) 0.200(10) 0.054(4) 0.045(5) -0.054(5) -0.157(7)
O9W 0.037(3) 0.052(4) 0.031(3) -0.003(3) 0.012(3) -0.034(3)

loop_
_atom_type_symbol
_atom_type_description
_atom_type_scat_dispersion_real
_atom_type_scat_dispersion_imag
_atom_type_scat_source
C C 0.0033 0.0016 'International Tables Vol C Tables 4.2.6.8 and 6.1.1.4'
H H 0.0000 0.0000 'International Tables Vol C Tables 4.2.6.8 and 6.1.1.4'
N N 0.0061 0.0033 'International Tables Vol C Tables 4.2.6.8 and 6.1.1.4'
F F 0.0171 0.0103 'International Tables Vol C Tables 4.2.6.8 and 6.1.1.4'
P P 0.1023 0.0942 'International Tables Vol C Tables 4.2.6.8 and 6.1.1.4'
Co Co 0.3494 0.9721 'International Tables Vol C Tables 4.2.6.8 and 6.1.1.4'
O O 0.0106 0.0060 'International Tables Vol C Tables 4.2.6.8 and 6.1.1.4'
S S 0.1246 0.1234 'International Tables Vol C Tables 4.2.6.8 and 6.1.1.4'

loop_
_geom_angle_atom_site_label_1
_geom_angle_atom_site_label_2
_geom_angle_atom_site_label_3
_geom_angle
_geom_angle_site_symmetry_1
_geom_angle_site_symmetry_3
N1 C1 C2 121.6(3) . .
C1 N1 C5 119.1(3) . .
C1 N1 Co1 125.9(2) . .
C5 N1 Co1 114.97(17) . .
N9 Co1 N2 177.88(10) . .
N9 Co1 O1 87.18(9) . .
N2 Co1 O1 90.77(9) . .
N9 Co1 N8 82.05(10) . .
N2 Co1 N8 98.59(9) . .
O1 Co1 N8 92.69(9) . .
N9 Co1 N10 82.01(9) . .
N2 Co1 N10 97.39(9) . .
O1 Co1 N10 87.75(8) . .
N8 Co1 N10 164.01(10) . .
N9 Co1 N1 102.14(10) . .
N2 Co1 N1 79.87(10) . .
O1 Co1 N1 170.09(9) . .
N8 Co1 N1 91.93(9) . .
N10 Co1 N1 90.22(9) . .
O2 O1 Co1 113.99(14) . .
C3 C2 C1 119.4(3) . .
N3 N2 C6 108.5(2) . .
N3 N2 Co1 130.54(18) . .
C6 N2 Co1 119.93(18) . .
N6 Co2 N3 176.72(10) . .
N6 Co2 O2 86.13(9) . .
N3 Co2 O2 90.97(9) . .
N6 Co2 N5 82.47(10) . .
N3 Co2 N5 99.23(9) . .
O2 Co2 N5 92.89(9) . .
N6 Co2 N7 81.77(10) . .
N3 Co2 N7 96.62(10) . .
O2 Co2 N7 88.28(9) . .
N5 Co2 N7 164.09(10) . .
N6 Co2 N4 103.19(10) . .
N3 Co2 N4 79.64(9) . .
O2 Co2 N4 170.22(9) . .
N5 Co2 N4 91.33(10) . .
N7 Co2 N4 90.08(10) . .
O1 O2 Co2 113.49(13) . .
C2 C3 C4 119.8(3) . .
N2 N3 C8 109.3(2) . .
N2 N3 Co2 129.47(18) . .
C8 N3 Co2 119.46(18) . .
C5 C4 C3 117.9(3) . .
C13 N4 C9 118.4(3) . .
C13 N4 Co2 126.7(2) . .
C9 N4 Co2 114.90(18) . .
N1 C5 C4 122.1(2) . .
N1 C5 C6 112.5(2) . .
C4 C5 C6 125.3(3) . .
C14 N5 C18 119.0(2) . .
C14 N5 Co2 126.96(19) . .
C18 N5 Co2 114.04(17) . .
N2 C6 C7 109.2(2) . .
N2 C6 C5 112.1(2) . .
C7 C6 C5 138.6(2) . .
C23 N6 C19 122.2(2) . .
C23 N6 Co2 118.83(19) . .
C19 N6 Co2 117.49(17) . .
C6 C7 C8 103.9(2) . .
C28 N7 C24 118.2(2) . .
C28 N7 Co2 127.82(19) . .
C24 N7 Co2 113.9(2) . .
N3 C8 C7 109.2(2) . .
N3 C8 C9 112.7(2) . .
C7 C8 C9 138.1(3) . .
C29 N8 C33 119.2(2) . .
C29 N8 Co1 126.56(19) . .
C33 N8 Co1 114.29(17) . .
N4 C9 C10 121.8(2) . .
N4 C9 C8 111.7(2) . .
C10 C9 C8 126.4(2) . .
C38 N9 C34 121.8(2) . .
C38 N9 Co1 118.77(18) . .
C34 N9 Co1 118.22(19) . .
C9 C10 C11 119.5(3) . .
C43 N10 C39 118.3(2) . .
C43 N10 Co1 128.0(2) . .
C39 N10 Co1 113.72(16) . .
C10 C11 C12 118.4(3) . .
C13 C12 C11 119.6(3) . .
N4 C13 C12 122.2(3) . .
N5 C14 C15 121.9(3) . .
C16 C15 C14 118.8(3) . .
C17 C16 C15 119.8(3) . .
C16 C17 C18 118.6(3) . .
N5 C18 C17 121.7(2) . .
N5 C18 C19 112.9(2) . .
C17 C18 C19 125.4(3) . .
N6 C19 C20 120.0(2) . .
N6 C19 C18 112.1(2) . .
C20 C19 C18 127.9(3) . .
C21 C20 C19 118.1(3) . .
C22 C21 C20 121.0(3) . .
C21 C22 C23 118.0(3) . .
N6 C23 C22 120.5(3) . .
N6 C23 C24 111.9(2) . .
C22 C23 C24 127.5(3) . .
N7 C24 C25 122.3(3) . .
N7 C24 C23 113.1(2) . .
C25 C24 C23 124.6(3) . .
C26 C25 C24 119.2(3) . .
C25 C26 C27 118.5(3) . .
C28 C27 C26 119.6(3) . .
N7 C28 C27 122.1(3) . .
N8 C29 C30 121.6(3) . .
C31 C30 C29 119.8(3) . .
C30 C31 C32 119.1(3) . .
C33 C32 C31 118.4(3) . .
N8 C33 C32 122.0(3) . .
N8 C33 C34 113.2(2) . .
C32 C33 C34 124.7(3) . .
N9 C34 C35 120.4(3) . .
N9 C34 C33 111.6(2) . .
C35 C34 C33 128.0(2) . .
C34 C35 C36 118.3(3) . .
C37 C36 C35 120.6(3) . .
C38 C37 C36 118.0(3) . .
N9 C38 C37 120.8(2) . .
N9 C38 C39 111.7(2) . .
C37 C38 C39 127.4(2) . .
N10 C39 C40 122.2(3) . .
N10 C39 C38 113.4(2) . .
C40 C39 C38 124.4(3) . .
C39 C40 C41 118.8(3) . .
C42 C41 C40 119.5(3) . .
C41 C42 C43 118.9(3) . .
N10 C43 C42 122.3(3) . .
F1A P1A F1A 179.999(1) 2_766 .
F1A P1A F3A 89.41(12) 2_766 .
F1A P1A F3A 90.59(12) . .
F1A P1A F3A 90.59(12) 2_766 2_766
F1A P1A F3A 89.41(12) . 2_766
F3A P1A F3A 179.998(2) . 2_766
F1A P1A F2A 90.32(13) 2_766 2_766
F1A P1A F2A 89.68(13) . 2_766
F3A P1A F2A 89.06(16) . 2_766
F3A P1A F2A 90.95(16) 2_766 2_766
F1A P1A F2A 89.68(13) 2_766 .
F1A P1A F2A 90.32(13) . .
F3A P1A F2A 90.94(16) . .
F3A P1A F2A 89.06(16) 2_766 .
F2A P1A F2A 179.999(1) 2_766 .
O3B S1B O2B 114.6(4) . .
O3B S1B O1B 114.7(4) . .
O2B S1B O1B 114.4(4) . .
O3B S1B C1B 103.9(4) . .
O2B S1B C1B 103.1(3) . .
O1B S1B C1B 104.1(4) . .
F2B C1B F3B 104.9(7) . .
F2B C1B F1B 109.4(7) . .
F3B C1B F1B 107.6(6) . .
F2B C1B S1B 110.2(5) . .
F3B C1B S1B 111.5(5) . .
F1B C1B S1B 112.9(6) . .
O3B' S1B' O2B' 117.7(6) . .
O3B' S1B' O1B' 113.9(6) . .
O2B' S1B' O1B' 116.4(5) . .
O3B' S1B' C1B' 101.8(4) . .
O2B' S1B' C1B' 100.9(5) . .
O1B' S1B' C1B' 102.3(5) . .
F1B' C1B' F3B' 106.2(8) . .
F1B' C1B' F2B' 106.8(9) . .
F3B' C1B' F2B' 110.0(8) . .
F1B' C1B' S1B' 112.7(6) . .
F3B' C1B' S1B' 112.6(6) . .
F2B' C1B' S1B' 108.4(7) . .
O1C' S1C' O2C' 134.6(7) . .
O1C' S1C' O3C' 100.5(4) . .
O2C' S1C' O3C' 98.7(7) . .
O1C' S1C' C1C' 120.1(4) . .
O2C' S1C' C1C' 95.9(6) . .
O3C' S1C' C1C' 100.5(4) . .
F2C' C1C' F1C' 108.3(6) . .
F2C' C1C' F3C' 129.6(8) . .
F1C' C1C' F3C' 91.4(6) . .
F2C' C1C' S1C' 104.1(5) . .
F1C' C1C' S1C' 115.4(5) . .
F3C' C1C' S1C' 108.2(6) . .
F4C P1C F5C 96.6(4) . .
F4C P1C F6C 79.9(5) . .
F5C P1C F6C 167.6(5) . .
F4C P1C F3C 148.5(5) . .
F5C P1C F3C 110.0(4) . .
F6C P1C F3C 70.5(5) . .
F4C P1C F1C 96.6(4) . .
F5C P1C F1C 103.0(5) . .
F6C P1C F1C 89.2(5) . .
F3C P1C F1C 93.6(5) . .
F4C P1C F2C 76.5(5) . .
F5C P1C F2C 70.6(5) . .
F6C P1C F2C 97.0(5) . .
F3C P1C F2C 96.3(5) . .
F1C P1C F2C 169.7(5) . .
O2D S1D O1D 119.3(5) . .
O2D S1D O3D 114.8(7) . .
O1D S1D O3D 107.8(7) . .
O2D S1D C1D 100.6(5) . .
O1D S1D C1D 109.2(5) . .
O3D S1D C1D 103.7(5) . .
F2D C1D F1D 105.2(7) . .
F2D C1D F3D 109.3(8) . .
F1D C1D F3D 108.7(7) . .
F2D C1D S1D 107.8(6) . .
F1D C1D S1D 115.2(6) . .
F3D C1D S1D 110.5(6) . .

loop_
_geom_bond_atom_site_label_1
_geom_bond_atom_site_label_2
_geom_bond_distance
_geom_bond_site_symmetry_2
C1 N1 1.341(4) .
C1 C2 1.382(5) .
N1 C5 1.358(4) .
N1 Co1 2.006(2) .
Co1 N9 1.863(2) .
Co1 N2 1.875(2) .
Co1 O1 1.8815(19) .
Co1 N8 1.939(2) .
Co1 N10 1.952(2) .
O1 O2 1.397(2) .
C2 C3 1.371(5) .
N2 N3 1.322(3) .
N2 C6 1.351(3) .
Co2 N6 1.862(2) .
Co2 N3 1.875(2) .
Co2 O2 1.884(2) .
Co2 N5 1.929(2) .
Co2 N7 1.958(2) .
Co2 N4 2.009(3) .
C3 C4 1.398(4) .
N3 C8 1.340(4) .
C4 C5 1.378(4) .
N4 C13 1.338(3) .
N4 C9 1.362(3) .
C5 C6 1.459(4) .
N5 C14 1.334(3) .
N5 C18 1.361(3) .
C6 C7 1.390(4) .
N6 C23 1.335(3) .
N6 C19 1.343(4) .
C7 C8 1.394(4) .
N7 C28 1.339(4) .
N7 C24 1.360(3) .
C8 C9 1.465(4) .
N8 C29 1.332(4) .
N8 C33 1.359(4) .
C9 C10 1.373(4) .
N9 C38 1.340(3) .
N9 C34 1.345(3) .
C10 C11 1.383(4) .
N10 C43 1.333(3) .
N10 C39 1.367(4) .
C11 C12 1.386(4) .
C12 C13 1.375(4) .
C14 C15 1.386(4) .
C15 C16 1.380(5) .
C16 C17 1.379(4) .
C17 C18 1.381(4) .
C18 C19 1.464(4) .
C19 C20 1.388(4) .
C20 C21 1.387(4) .
C21 C22 1.385(5) .
C22 C23 1.385(4) .
C23 C24 1.468(4) .
C24 C25 1.384(4) .
C25 C26 1.379(5) .
C26 C27 1.391(5) .
C27 C28 1.385(4) .
C29 C30 1.386(4) .
C30 C31 1.378(5) .
C31 C32 1.393(4) .
C32 C33 1.385(3) .
C33 C34 1.464(4) .
C34 C35 1.384(4) .
C35 C36 1.394(4) .
C36 C37 1.392(4) .
C37 C38 1.384(4) .
C38 C39 1.465(4) .
C39 C40 1.373(4) .
C40 C41 1.386(4) .
C41 C42 1.376(5) .
C42 C43 1.392(4) .
P1A F1A 1.5940(19) 2_766
P1A F1A 1.5940(19) .
P1A F3A 1.595(2) .
P1A F3A 1.595(2) 2_766
P1A F2A 1.596(2) 2_766
P1A F2A 1.596(2) .
S1B O3B 1.422(6) .
S1B O2B 1.427(4) .
S1B O1B 1.441(5) .
S1B C1B 1.812(7) .
C1B F2B 1.308(8) .
C1B F3B 1.311(7) .
C1B F1B 1.335(7) .
S1B' O3B' 1.412(7) .
S1B' O2B' 1.426(6) .
S1B' O1B' 1.445(6) .
S1B' C1B' 1.814(7) .
C1B' F1B' 1.307(7) .
C1B' F3B' 1.315(8) .
C1B' F2B' 1.332(8) .
S1C' O1C' 1.293(5) .
S1C' O2C' 1.418(6) .
S1C' O3C' 1.591(8) .
S1C' C1C' 1.753(5) .
C1C' F2C' 1.277(7) .
C1C' F1C' 1.295(7) .
C1C' F3C' 1.382(8) .
P1C F4C 1.557(7) .
P1C F5C 1.571(7) .
P1C F6C 1.598(8) .
P1C F3C 1.640(8) .
P1C F1C 1.661(8) .
P1C F2C 1.755(10) .
S1D O2D 1.422(6) .
S1D O1D 1.425(6) .
S1D O3D 1.492(11) .
S1D C1D 1.816(7) .
C1D F2D 1.314(8) .
C1D F1D 1.331(7) .
C1D F3D 1.333(8) .
